data_4124302
loop_
_publ_author_name
'Hylton, Rebecca K.'
'Tizzard, Graham J.'
'Threlfall, Terence L.'
'Ellis, Amy L.'
'Coles, Simon J.'
'Seaton, Colin C.'
'Schulze, Eric'
'Lorenz, Heike'
'Seidel-Morgenstern, Andreas'
'Stein, Matthias'
'Price, Sarah L.'

_publ_section_title
;
 Are the Crystal Structures of Enantiopure and Racemic Mandelic Acids
 Determined by Kinetics or Thermodynamics?
;
_journal_issue 34
_journal_name_full 'Journal of the American Chemical Society'
_journal_page_first 11095
_journal_page_last 11104
_journal_paper_doi 10.1021/jacs.5b05938
_journal_volume 137
_journal_year 2015
_chemical_absolute_configuration syn
_chemical_formula_moiety 'C9 H10 O3'
_chemical_formula_sum 'C9 H10 O3'
_chemical_formula_weight 166.17
_chemical_name_systematic
; 
 (S) 3-methylmandelic acid 
;
_space_group_IT_number 4
_symmetry_cell_setting monoclinic
_symmetry_space_group_name_Hall 'P 2yb'
_symmetry_space_group_name_H-M 'P 1 21 1'
_atom_sites_solution_hydrogens geom
_atom_sites_solution_primary direct
_atom_sites_solution_secondary difmap
_audit_creation_method SHELXL-97
_cell_angle_alpha 90.00
_cell_angle_beta 91.802(12)
_cell_angle_gamma 90.00
_cell_formula_units_Z 8
_cell_length_a 10.0845(9)
_cell_length_b 5.3717(5)
_cell_length_c 30.358(4)
_cell_measurement_temperature 100(2)
_cell_volume 1643.7(3)
_computing_cell_refinement
;
CrysAlisPro, Oxford Diffraction Ltd.,
Version 1.171.33.52 (release 06-11-2009 CrysAlis171 .NET)
(compiled Nov  6 2009,16:24:50)
;
_computing_data_collection
;
CrysAlisPro, Oxford Diffraction Ltd.,
Version 1.171.33.52 (release 06-11-2009 CrysAlis171 .NET)
(compiled Nov  6 2009,16:24:50)
;
_computing_data_reduction
;
CrysAlisPro, Oxford Diffraction Ltd.,
Version 1.171.33.52 (release 06-11-2009 CrysAlis171 .NET)
(compiled Nov  6 2009,16:24:50)
;
_computing_structure_refinement 'SHELXL-97 (Sheldrick, 1997)'
_computing_structure_solution 'SHELXS-97 (Sheldrick, 1990)'
_diffrn_ambient_temperature 100(2)
_diffrn_detector_area_resol_mean 8.3367
_diffrn_measured_fraction_theta_full 0.990
_diffrn_measured_fraction_theta_max 0.986
_diffrn_measurement_details
;
  1 omega -116.00  -86.00   1.0000   30.0200
omega____ theta____ kappa____ phi______ frames
    -      -21.3871 -141.0000   29.0000 30

  2 omega  -65.00  113.00   1.0000   30.0200
omega____ theta____ kappa____ phi______ frames
    -       22.9496    0.0000   60.0000 178
;
_diffrn_measurement_device_type 'Xcalibur, Sapphire2, large Be window'
_diffrn_measurement_method '\w scans'
_diffrn_radiation_monochromator graphite
_diffrn_radiation_source 'Enhance (Mo) X-ray Source'
_diffrn_radiation_type MoK\a
_diffrn_radiation_wavelength 0.71073
_diffrn_reflns_av_R_equivalents 0.0498
_diffrn_reflns_av_sigmaI/netI 0.0535
_diffrn_reflns_limit_h_max 5
_diffrn_reflns_limit_h_min -12
_diffrn_reflns_limit_k_max 3
_diffrn_reflns_limit_k_min -6
_diffrn_reflns_limit_l_max 37
_diffrn_reflns_limit_l_min -37
_diffrn_reflns_number 5638
_diffrn_reflns_theta_full 25.00
_diffrn_reflns_theta_max 26.37
_diffrn_reflns_theta_min 3.31
_exptl_absorpt_coefficient_mu 0.101
_exptl_absorpt_correction_T_max 1.00000
_exptl_absorpt_correction_T_min 0.71376
_exptl_absorpt_correction_type multi-scan
_exptl_absorpt_process_details
;
CrysAlisPro, Oxford Diffraction Ltd.,
Version 1.171.33.52 (release 06-11-2009 CrysAlis171 .NET)
(compiled Nov  6 2009,16:24:50)
Empirical absorption correction using spherical harmonics,
 implemented in SCALE3 ABSPACK scaling algorithm.
;
_exptl_crystal_colour colourless
_exptl_crystal_density_diffrn 1.343
_exptl_crystal_density_method 'not measured'
_exptl_crystal_description plate
_exptl_crystal_F_000 704
_exptl_crystal_size_max 0.9
_exptl_crystal_size_mid 0.85
_exptl_crystal_size_min 0.12
_refine_diff_density_max 0.430
_refine_diff_density_min -0.470
_refine_diff_density_rms 0.094
_refine_ls_abs_structure_details 'Flack H D (1983), Acta Cryst. A39, 876-881'
_refine_ls_abs_structure_Flack -2(2)
_refine_ls_extinction_method none
_refine_ls_goodness_of_fit_ref 1.132
_refine_ls_hydrogen_treatment mixed
_refine_ls_matrix_type full
_refine_ls_number_parameters 385
_refine_ls_number_reflns 4637
_refine_ls_number_restraints 401
_refine_ls_restrained_S_all 1.084
_refine_ls_R_factor_all 0.0960
_refine_ls_R_factor_gt 0.0813
_refine_ls_shift/su_max 0.000
_refine_ls_shift/su_mean 0.000
_refine_ls_structure_factor_coef Fsqd
_refine_ls_weighting_details 'calc w=1/[\s^2^(Fo^2^)+(0.0494P)^2^+8.0061P] where P=(Fo^2^+2Fc^2^)/3'
_refine_ls_weighting_scheme calc
_refine_ls_wR_factor_gt 0.1986
_refine_ls_wR_factor_ref 0.2052
_reflns_number_gt 3776
_reflns_number_total 4637
_reflns_threshold_expression >2sigma(I)
_cod_data_source_file ja5b05938_si_001.cif
_cod_data_source_block S_3MeMA
_cod_depositor_comments 'Adding full bibliography for 4124298--4124305.cif.'
_cod_database_code 4124302

loop_
_symmetry_equiv_pos_as_xyz
'x, y, z'
'-x, y+1/2, -z'

loop_
_atom_site_label
_atom_site_type_symbol
_atom_site_fract_x
_atom_site_fract_y
_atom_site_fract_z
_atom_site_U_iso_or_equiv
_atom_site_adp_type
_atom_site_occupancy
_atom_site_symmetry_multiplicity
_atom_site_calc_flag
_atom_site_refinement_flags
C1A C -0.1465(6) 0.5483(14) 0.7087(2) 0.0165(6) Uani 1 1 d U
C2A C -0.0770(5) 0.7933(13) 0.69929(19) 0.0143(6) Uani 1 1 d U
H2A H -0.1332 0.9318 0.7104 0.017 Uiso 1 1 calc R
C3A C -0.0584(5) 0.8341(13) 0.65064(19) 0.0153(6) Uani 1 1 d U
C4A C 0.0360(6) 0.7001(18) 0.6281(2) 0.0329(19) Uani 1 1 d U
H4A H 0.0875 0.5758 0.6429 0.039 Uiso 1 1 calc R
C5A C 0.0547(7) 0.749(2) 0.5836(2) 0.040(2) Uani 1 1 d U
H5A H 0.1206 0.6621 0.5680 0.048 Uiso 1 1 calc R
C6A C -0.0240(7) 0.9267(19) 0.5623(2) 0.036(2) Uani 1 1 d U
H6A H -0.0125 0.9567 0.5319 0.044 Uiso 1 1 calc R
C7A C -0.1183(7) 1.0609(16) 0.5840(2) 0.0266(15) Uani 1 1 d U
C8A C -0.1322(6) 1.0124(14) 0.6284(2) 0.0204(14) Uani 1 1 d U
H8A H -0.1952 1.1058 0.6442 0.025 Uiso 1 1 calc R
C9A C -0.2021(8) 1.2565(17) 0.5609(3) 0.041(2) Uani 1 1 d U
H9AA H -0.1893 1.4169 0.5758 0.061 Uiso 1 1 calc R
H9AB H -0.2958 1.2087 0.5616 0.061 Uiso 1 1 calc R
H9AC H -0.1758 1.2710 0.5302 0.061 Uiso 1 1 calc R
O1A O -0.2714(4) 0.5496(10) 0.69185(15) 0.0216(11) Uani 1 1 d U
H1A H -0.3129 0.4269 0.7016 0.032 Uiso 1 1 calc R
O2A O -0.0969(4) 0.3790(9) 0.72892(14) 0.0195(10) Uani 1 1 d U
O3A O 0.0466(4) 0.7967(10) 0.72370(15) 0.0205(11) Uani 1 1 d U
H3A H 0.0646 0.6524 0.7327 0.031 Uiso 1 1 calc R
C1B C 0.7452(6) 0.8112(14) 0.8012(2) 0.0165(6) Uani 1 1 d U
C2B C 0.8877(5) 0.8496(13) 0.81895(19) 0.0143(6) Uani 1 1 d U
H2B H 0.9477 0.7370 0.8025 0.017 Uiso 1 1 calc R
C3B C 0.9005(5) 0.7867(14) 0.86765(19) 0.0153(6) Uani 1 1 d U
C4B C 0.9715(6) 0.5825(13) 0.8814(2) 0.0185(13) Uani 1 1 d U
H4B H 1.0145 0.4830 0.8602 0.022 Uiso 1 1 calc R
C5B C 0.9817(6) 0.5184(15) 0.9255(2) 0.0229(15) Uani 1 1 d U
H5B H 1.0314 0.3762 0.9346 0.028 Uiso 1 1 calc R
C6B C 0.9189(6) 0.6633(13) 0.9562(2) 0.0182(13) Uani 1 1 d U
H6B H 0.9263 0.6197 0.9865 0.022 Uiso 1 1 calc R
C7B C 0.8454(6) 0.8710(13) 0.9436(2) 0.0174(13) Uani 1 1 d U
C8B C 0.8382(5) 0.9346(14) 0.8985(2) 0.0170(13) Uani 1 1 d U
H8B H 0.7907 1.0789 0.8891 0.020 Uiso 1 1 calc R
C9B C 0.7736(6) 1.0258(16) 0.9762(2) 0.0255(16) Uani 1 1 d U
H9BA H 0.7879 0.9561 1.0058 0.031 Uiso 1 1 calc R
H9BB H 0.6784 1.0259 0.9685 0.031 Uiso 1 1 calc R
H9BC H 0.8073 1.1968 0.9756 0.031 Uiso 1 1 calc R
O1B O 0.7064(4) 0.5835(10) 0.80425(15) 0.0232(11) Uani 1 1 d U
H1B H 0.6243 0.5756 0.7990 0.035 Uiso 1 1 calc R
O2B O 0.6813(4) 0.9846(11) 0.78489(16) 0.0278(12) Uani 1 1 d U
O3B O 0.9278(4) 1.1014(9) 0.81178(14) 0.0174(10) Uani 1 1 d U
H3B H 0.8764 1.1675 0.7928 0.026 Uiso 1 1 calc R
C1C C 0.2455(6) 0.3266(14) 0.8001(2) 0.0165(6) Uani 1 1 d U
C2C C 0.3924(5) 0.3481(13) 0.81357(19) 0.0143(6) Uani 1 1 d U
H2C H 0.4312 0.1770 0.8154 0.017 Uiso 1 1 calc R
C3C C 0.4103(5) 0.4734(14) 0.85874(19) 0.0153(6) Uani 1 1 d U
C4C C 0.5172(6) 0.3960(16) 0.8858(2) 0.0270(17) Uani 1 1 d U
H4C H 0.5738 0.2650 0.8769 0.032 Uiso 1 1 calc R
C5C C 0.5388(6) 0.5171(19) 0.9264(2) 0.034(2) Uani 1 1 d U
H5C H 0.6119 0.4700 0.9450 0.041 Uiso 1 1 calc R
C6C C 0.4555(6) 0.7022(16) 0.9393(2) 0.0268(16) Uani 1 1 d U
H6C H 0.4711 0.7797 0.9671 0.032 Uiso 1 1 calc R
C7C C 0.3491(6) 0.7793(14) 0.9129(2) 0.0215(14) Uani 1 1 d U
C8C C 0.3289(6) 0.6606(14) 0.8716(2) 0.0182(13) Uani 1 1 d U
H8C H 0.2575 0.7122 0.8526 0.022 Uiso 1 1 calc R
C9C C 0.2578(7) 0.9833(16) 0.9280(2) 0.0295(16) Uani 1 1 d U
H9CA H 0.2654 1.1281 0.9086 0.044 Uiso 1 1 calc R
H9CB H 0.2829 1.0309 0.9583 0.044 Uiso 1 1 calc R
H9CC H 0.1661 0.9229 0.9269 0.044 Uiso 1 1 calc R
O1C O 0.1863(4) 0.1471(10) 0.82037(15) 0.0231(8) Uani 1 1 d U
H1C H 0.1046 0.1517 0.8141 0.035 Uiso 1 1 calc R
O2C O 0.1952(4) 0.4694(11) 0.77386(16) 0.0282(12) Uani 1 1 d U
O3C O 0.4588(4) 0.4853(10) 0.78020(14) 0.0206(10) Uani 1 1 d U
H3C H 0.4165 0.6167 0.7744 0.031 Uiso 1 1 calc R
C1D C 0.3510(5) 1.0534(13) 0.7074(2) 0.0165(6) Uani 1 1 d U
C2D C 0.4521(5) 1.1949(13) 0.68136(19) 0.0143(6) Uani 1 1 d U
H2D H 0.4298 1.3763 0.6819 0.017 Uiso 1 1 calc R
C3D C 0.4518(5) 1.1066(13) 0.63409(19) 0.0153(6) Uani 1 1 d U
C4D C 0.5204(6) 0.8933(14) 0.6226(2) 0.0222(14) Uani 1 1 d U
H4D H 0.5714 0.8063 0.6445 0.027 Uiso 1 1 calc R
C5D C 0.5153(7) 0.8055(16) 0.5795(2) 0.0290(16) Uani 1 1 d U
H5D H 0.5643 0.6617 0.5718 0.035 Uiso 1 1 calc R
C6D C 0.4379(6) 0.9295(15) 0.5476(2) 0.0236(15) Uani 1 1 d U
H6D H 0.4345 0.8697 0.5182 0.028 Uiso 1 1 calc R
C7D C 0.3659(6) 1.1385(15) 0.5583(2) 0.0224(15) Uani 1 1 d U
C8D C 0.3737(6) 1.2289(13) 0.6016(2) 0.0176(14) Uani 1 1 d U
H8D H 0.3258 1.3744 0.6091 0.021 Uiso 1 1 calc R
C9D C 0.2786(7) 1.2774(17) 0.5244(2) 0.0312(18) Uani 1 1 d U
H9DA H 0.3029 1.4540 0.5244 0.047 Uiso 1 1 calc R
H9DB H 0.1853 1.2601 0.5319 0.047 Uiso 1 1 calc R
H9DC H 0.2917 1.2070 0.4951 0.047 Uiso 1 1 calc R
O1D O 0.2290(4) 1.0922(10) 0.69188(15) 0.0231(8) Uani 1 1 d U
H1D H 0.1751 1.0152 0.7074 0.035 Uiso 1 1 calc R
O2D O 0.3819(4) 0.9191(10) 0.73761(15) 0.0284(13) Uani 1 1 d U
O3D O 0.5808(4) 1.1587(10) 0.70178(13) 0.0180(10) Uani 1 1 d U
H3D H 0.5725 1.1055 0.7276 0.027 Uiso 1 1 calc R

loop_
_atom_site_aniso_label
_atom_site_aniso_U_11
_atom_site_aniso_U_22
_atom_site_aniso_U_33
_atom_site_aniso_U_23
_atom_site_aniso_U_13
_atom_site_aniso_U_12
C1A 0.0087(12) 0.0220(18) 0.0186(13) 0.0015(14) -0.0009(10) -0.0085(13)
C2A 0.0068(12) 0.0146(16) 0.0217(14) 0.0025(13) 0.0021(10) -0.0056(13)
C3A 0.0048(12) 0.0212(17) 0.0200(13) 0.0016(13) 0.0012(10) -0.0084(13)
C4A 0.014(3) 0.053(6) 0.032(3) -0.004(4) 0.005(3) 0.005(3)
C5A 0.022(4) 0.070(7) 0.028(4) -0.011(4) 0.007(3) 0.003(4)
C6A 0.027(4) 0.060(6) 0.023(3) 0.005(4) 0.008(3) -0.013(4)
C7A 0.025(3) 0.029(4) 0.025(3) 0.006(3) -0.006(3) -0.014(3)
C8A 0.016(3) 0.022(4) 0.023(3) 0.003(3) -0.003(2) -0.008(3)
C9A 0.055(5) 0.034(5) 0.033(4) 0.012(4) -0.014(4) -0.012(4)
O1A 0.0057(18) 0.024(3) 0.035(3) 0.011(2) -0.0029(17) -0.006(2)
O2A 0.012(2) 0.022(3) 0.024(2) 0.006(2) -0.0046(16) -0.004(2)
O3A 0.012(2) 0.025(3) 0.024(2) 0.008(2) -0.0038(16) -0.011(2)
C1B 0.0087(12) 0.0220(18) 0.0186(13) 0.0015(14) -0.0009(10) -0.0085(13)
C2B 0.0068(12) 0.0146(16) 0.0217(14) 0.0025(13) 0.0021(10) -0.0056(13)
C3B 0.0048(12) 0.0212(17) 0.0200(13) 0.0016(13) 0.0012(10) -0.0084(13)
C4B 0.019(3) 0.017(3) 0.019(3) -0.003(3) 0.004(2) 0.003(3)
C5B 0.020(3) 0.026(4) 0.023(3) 0.005(3) -0.001(2) 0.001(3)
C6B 0.017(3) 0.018(4) 0.020(3) 0.002(3) 0.002(2) -0.004(3)
C7B 0.011(3) 0.020(4) 0.021(3) -0.004(3) 0.005(2) -0.002(3)
C8B 0.008(3) 0.019(4) 0.024(3) 0.003(3) 0.002(2) -0.007(3)
C9B 0.018(3) 0.031(4) 0.028(3) -0.002(3) 0.001(2) 0.002(3)
O1B 0.0082(19) 0.026(3) 0.035(3) -0.002(2) -0.0029(18) -0.006(2)
O2B 0.017(2) 0.033(3) 0.033(3) 0.015(3) -0.0094(18) -0.014(2)
O3B 0.013(2) 0.020(3) 0.019(2) 0.006(2) -0.0032(15) -0.011(2)
C1C 0.0087(12) 0.0220(18) 0.0186(13) 0.0015(14) -0.0009(10) -0.0085(13)
C2C 0.0068(12) 0.0146(16) 0.0217(14) 0.0025(13) 0.0021(10) -0.0056(13)
C3C 0.0048(12) 0.0212(17) 0.0200(13) 0.0016(13) 0.0012(10) -0.0084(13)
C4C 0.012(3) 0.038(5) 0.031(3) 0.006(3) -0.003(2) 0.009(3)
C5C 0.007(3) 0.068(6) 0.026(3) 0.010(4) -0.004(2) -0.002(3)
C6C 0.019(3) 0.039(5) 0.022(3) -0.001(3) -0.001(2) -0.018(3)
C7C 0.020(3) 0.020(4) 0.025(3) 0.004(3) 0.008(2) -0.010(3)
C8C 0.011(3) 0.019(3) 0.025(3) 0.008(3) -0.003(2) -0.004(3)
C9C 0.036(4) 0.026(4) 0.027(4) -0.003(3) 0.011(3) -0.007(3)
O1C 0.0070(13) 0.029(2) 0.0330(18) 0.0099(16) 0.0024(12) -0.0103(15)
O2C 0.013(2) 0.033(3) 0.039(3) 0.015(3) -0.0096(19) -0.012(2)
O3C 0.009(2) 0.025(3) 0.028(2) 0.000(2) 0.0045(17) -0.010(2)
C1D 0.0087(12) 0.0220(18) 0.0186(13) 0.0015(14) -0.0009(10) -0.0085(13)
C2D 0.0068(12) 0.0146(16) 0.0217(14) 0.0025(13) 0.0021(10) -0.0056(13)
C3D 0.0048(12) 0.0212(17) 0.0200(13) 0.0016(13) 0.0012(10) -0.0084(13)
C4D 0.014(3) 0.021(4) 0.032(3) 0.006(3) -0.002(2) -0.003(3)
C5D 0.023(3) 0.027(4) 0.037(4) -0.001(3) -0.003(3) 0.004(3)
C6D 0.015(3) 0.034(4) 0.023(3) 0.000(3) 0.004(2) -0.002(3)
C7D 0.017(3) 0.026(4) 0.024(3) 0.002(3) -0.006(2) -0.003(3)
C8D 0.012(3) 0.018(4) 0.022(3) 0.006(3) 0.001(2) -0.001(3)
C9D 0.026(4) 0.037(5) 0.030(4) 0.005(4) -0.009(3) 0.001(4)
O1D 0.0070(13) 0.029(2) 0.0330(18) 0.0099(16) 0.0024(12) -0.0103(15)
O2D 0.021(2) 0.035(3) 0.028(2) 0.017(2) -0.0080(18) -0.020(2)
O3D 0.0102(19) 0.029(3) 0.015(2) 0.009(2) -0.0013(15) -0.010(2)

loop_
_atom_type_symbol
_atom_type_description
_atom_type_scat_dispersion_real
_atom_type_scat_dispersion_imag
_atom_type_scat_source
C C 0.0033 0.0016 'International Tables Vol C Tables 4.2.6.8 and 6.1.1.4'
H H 0.0000 0.0000 'International Tables Vol C Tables 4.2.6.8 and 6.1.1.4'
O O 0.0106 0.0060 'International Tables Vol C Tables 4.2.6.8 and 6.1.1.4'

loop_
_geom_angle_atom_site_label_1
_geom_angle_atom_site_label_2
_geom_angle_atom_site_label_3
_geom_angle
O2A C1A O1A 124.7(6)
O2A C1A C2A 124.4(5)
O1A C1A C2A 110.8(6)
O3A C2A C3A 111.9(4)
O3A C2A C1A 108.2(5)
C3A C2A C1A 112.4(5)
O3A C2A H2A 108.1
C3A C2A H2A 108.1
C1A C2A H2A 108.1
C8A C3A C4A 119.2(6)
C8A C3A C2A 119.9(6)
C4A C3A C2A 120.9(6)
C3A C4A C5A 119.6(8)
C3A C4A H4A 120.2
C5A C4A H4A 120.2
C6A C5A C4A 119.2(7)
C6A C5A H5A 120.4
C4A C5A H5A 120.4
C7A C6A C5A 122.1(7)
C7A C6A H6A 118.9
C5A C6A H6A 118.9
C6A C7A C8A 117.4(7)
C6A C7A C9A 121.8(7)
C8A C7A C9A 120.8(7)
C3A C8A C7A 122.5(7)
C3A C8A H8A 118.7
C7A C8A H8A 118.7
C7A C9A H9AA 109.5
C7A C9A H9AB 109.5
H9AA C9A H9AB 109.5
C7A C9A H9AC 109.5
H9AA C9A H9AC 109.5
H9AB C9A H9AC 109.5
C1A O1A H1A 109.5
C2A O3A H3A 109.5
O2B C1B O1B 126.4(6)
O2B C1B C2B 120.9(6)
O1B C1B C2B 112.7(6)
O3B C2B C3B 110.1(5)
O3B C2B C1B 109.9(5)
C3B C2B C1B 111.2(5)
O3B C2B H2B 108.5
C3B C2B H2B 108.5
C1B C2B H2B 108.5
C4B C3B C8B 119.7(6)
C4B C3B C2B 120.2(6)
C8B C3B C2B 120.1(6)
C3B C4B C5B 121.1(6)
C3B C4B H4B 119.5
C5B C4B H4B 119.5
C6B C5B C4B 119.3(7)
C6B C5B H5B 120.3
C4B C5B H5B 120.3
C5B C6B C7B 121.4(6)
C5B C6B H6B 119.3
C7B C6B H6B 119.3
C6B C7B C8B 118.2(6)
C6B C7B C9B 122.1(6)
C8B C7B C9B 119.7(6)
C3B C8B C7B 120.3(6)
C3B C8B H8B 119.9
C7B C8B H8B 119.9
C7B C9B H9BA 109.5
C7B C9B H9BB 109.5
H9BA C9B H9BB 109.5
C7B C9B H9BC 109.5
H9BA C9B H9BC 109.5
H9BB C9B H9BC 109.5
C1B O1B H1B 109.5
C2B O3B H3B 109.5
O2C C1C O1C 126.5(5)
O2C C1C C2C 120.8(6)
O1C C1C C2C 112.7(5)
O3C C2C C1C 108.7(5)
O3C C2C C3C 111.2(5)
C1C C2C C3C 111.0(5)
O3C C2C H2C 108.7
C1C C2C H2C 108.7
C3C C2C H2C 108.7
C8C C3C C4C 120.7(6)
C8C C3C C2C 121.7(5)
C4C C3C C2C 117.5(6)
C3C C4C C5C 118.2(7)
C3C C4C H4C 120.9
C5C C4C H4C 120.9
C6C C5C C4C 120.6(6)
C6C C5C H5C 119.7
C4C C5C H5C 119.7
C5C C6C C7C 121.6(7)
C5C C6C H6C 119.2
C7C C6C H6C 119.2
C6C C7C C8C 117.8(7)
C6C C7C C9C 120.6(6)
C8C C7C C9C 121.6(6)
C3C C8C C7C 121.1(6)
C3C C8C H8C 119.5
C7C C8C H8C 119.5
C7C C9C H9CA 109.5
C7C C9C H9CB 109.5
H9CA C9C H9CB 109.5
C7C C9C H9CC 109.5
H9CA C9C H9CC 109.5
H9CB C9C H9CC 109.5
C1C O1C H1C 109.5
C2C O3C H3C 109.5
O2D C1D O1D 125.8(6)
O2D C1D C2D 122.5(5)
O1D C1D C2D 111.7(5)
O3D C2D C3D 110.0(5)
O3D C2D C1D 108.8(5)
C3D C2D C1D 110.9(5)
O3D C2D H2D 109.0
C3D C2D H2D 109.0
C1D C2D H2D 109.0
C4D C3D C8D 118.9(6)
C4D C3D C2D 120.7(6)
C8D C3D C2D 120.3(6)
C3D C4D C5D 120.8(6)
C3D C4D H4D 119.6
C5D C4D H4D 119.6
C4D C5D C6D 119.6(7)
C4D C5D H5D 120.2
C6D C5D H5D 120.2
C7D C6D C5D 120.8(7)
C7D C6D H6D 119.6
C5D C6D H6D 119.6
C6D C7D C8D 119.3(6)
C6D C7D C9D 122.2(6)
C8D C7D C9D 118.5(7)
C7D C8D C3D 120.6(6)
C7D C8D H8D 119.7
C3D C8D H8D 119.7
C7D C9D H9DA 109.5
C7D C9D H9DB 109.5
H9DA C9D H9DB 109.5
C7D C9D H9DC 109.5
H9DA C9D H9DC 109.5
H9DB C9D H9DC 109.5
C1D O1D H1D 109.5
C2D O3D H3D 109.5

loop_
_geom_bond_atom_site_label_1
_geom_bond_atom_site_label_2
_geom_bond_distance
C1A O2A 1.198(8)
C1A O1A 1.344(7)
C1A C2A 1.522(9)
C2A O3A 1.430(7)
C2A C3A 1.511(8)
C2A H2A 1.0000
C3A C8A 1.376(9)
C3A C4A 1.391(9)
C4A C5A 1.395(10)
C4A H4A 0.9500
C5A C6A 1.387(12)
C5A H5A 0.9500
C6A C7A 1.377(11)
C6A H6A 0.9500
C7A C8A 1.385(9)
C7A C9A 1.508(11)
C8A H8A 0.9500
C9A H9AA 0.9800
C9A H9AB 0.9800
C9A H9AC 0.9800
O1A H1A 0.8400
O3A H3A 0.8400
C1B O2B 1.228(9)
C1B O1B 1.288(9)
C1B C2B 1.534(8)
C2B O3B 1.430(8)
C2B C3B 1.518(8)
C2B H2B 1.0000
C3B C4B 1.368(9)
C3B C8B 1.393(9)
C4B C5B 1.384(9)
C4B H4B 0.9500
C5B C6B 1.382(9)
C5B H5B 0.9500
C6B C7B 1.387(9)
C6B H6B 0.9500
C7B C8B 1.411(9)
C7B C9B 1.496(9)
C8B H8B 0.9500
C9B H9BA 0.9800
C9B H9BB 0.9800
C9B H9BC 0.9800
O1B H1B 0.8400
O3B H3B 0.8400
C1C O2C 1.207(8)
C1C O1C 1.298(8)
C1C C2C 1.529(7)
C2C O3C 1.436(7)
C2C C3C 1.533(9)
C2C H2C 1.0000
C3C C8C 1.363(10)
C3C C4C 1.397(8)
C4C C5C 1.405(11)
C4C H4C 0.9500
C5C C6C 1.367(12)
C5C H5C 0.9500
C6C C7C 1.382(9)
C6C H6C 0.9500
C7C C8C 1.413(9)
C7C C9C 1.512(11)
C8C H8C 0.9500
C9C H9CA 0.9800
C9C H9CB 0.9800
C9C H9CC 0.9800
O1C H1C 0.8400
O3C H3C 0.8400
C1D O2D 1.200(8)
C1D O1D 1.320(7)
C1D C2D 1.515(8)
C2D O3D 1.434(7)
C2D C3D 1.511(8)
C2D H2D 1.0000
C3D C4D 1.388(10)
C3D C8D 1.406(9)
C4D C5D 1.392(10)
C4D H4D 0.9500
C5D C6D 1.394(10)
C5D H5D 0.9500
C6D C7D 1.381(10)
C6D H6D 0.9500
C7D C8D 1.400(9)
C7D C9D 1.529(9)
C8D H8D 0.9500
C9D H9DA 0.9800
C9D H9DB 0.9800
C9D H9DC 0.9800
O1D H1D 0.8400
O3D H3D 0.8400

loop_
_geom_hbond_atom_site_label_D
_geom_hbond_atom_site_label_H
_geom_hbond_atom_site_label_A
_geom_hbond_distance_DH
_geom_hbond_distance_HA
_geom_hbond_distance_DA
_geom_hbond_angle_DHA
_geom_hbond_site_symmetry_A
O1A H1A O3D 0.84 1.80 2.598(7) 159 1_445
O3A H3A O2C 0.84 2.04 2.741(7) 141 .
O3A H3A O2A 0.84 2.19 2.677(7) 117 .
O1B H1B O3C 0.84 1.81 2.633(6) 165 .
O3B H3B O2B 0.84 2.21 2.667(6) 115 .
O3B H3B O2A 0.84 2.27 2.928(6) 135 1_665
O1C H1C O3B 0.84 1.80 2.624(6) 165 1_445
O3C H3C O2D 0.84 2.00 2.764(7) 152 .
O1D H1D O3A 0.84 1.83 2.636(6) 161 .
O3D H3D O2B 0.84 2.13 2.847(6) 143 .
O3D H3D O2D 0.84 2.20 2.646(6) 113 .
